data_7049238
loop_
_publ_author_name
'Gaona, Miguel A.'
'de la Cruz-Mart\'inez, Felipe'
'Fern\'andez-Baeza, Juan'
'S\'anchez-Barba, Luis F'
'Alonso-Moreno, Carlos'
'Rodr\'iguez, Ana M'
'Rodr\'iguez-Di\'eguez, Antonio'
'Castro-Osma, Jos\'e A'
'Otero, Antonio'
'Lara-S\'anchez, Agust\'in'

_publ_section_title
;
 Synthesis of helical aluminium catalysts for cyclic carbonate formation.
;
_journal_issue 13
_journal_name_full 'Dalton transactions (Cambridge, England : 2003)'
_journal_page_first 4218
_journal_page_last 4227
_journal_paper_doi 10.1039/c9dt00323a
_journal_volume 48
_journal_year 2019
_chemical_formula_sum 'C40 H49 Al2 N5 S'
_chemical_formula_weight 685.86
_space_group_crystal_system monoclinic
_space_group_IT_number 14
_space_group_name_Hall '-P 2ybc'
_space_group_name_H-M_alt 'P 1 21/c 1'
_symmetry_space_group_name_Hall '-P 2ybc'
_symmetry_space_group_name_H-M 'P 1 21/c 1'
_atom_sites_solution_hydrogens mixed
_audit_creation_method SHELXL-2014
_audit_update_record
;
2019-01-31 deposited with the CCDC.    2019-03-04 downloaded from the CCDC.
;
_cell_angle_alpha 90
_cell_angle_beta 115.151(16)
_cell_angle_gamma 90
_cell_formula_units_Z 8
_cell_length_a 16.119(5)
_cell_length_b 24.785(5)
_cell_length_c 21.326(4)
_cell_measurement_reflns_used 13234
_cell_measurement_temperature 100(2)
_cell_measurement_theta_max 23.30
_cell_measurement_theta_min 2.57
_cell_volume 7712(3)
_computing_cell_refinement 'Bruker Apex II'
_computing_data_collection 'Bruker ApexII'
_computing_data_reduction 'Bruker Apex II'
_computing_publication_material 'SHELXL-2014 (Sheldrick, 2014)'
_computing_structure_refinement 'SHELXL-2014 (Sheldrick, 2014)'
_computing_structure_solution 'SHELXL-2014 (Sheldrick, 2014)'
_diffrn_ambient_temperature 100(2)
_diffrn_measured_fraction_theta_full 0.794
_diffrn_measured_fraction_theta_max 0.995
_diffrn_measurement_device_type 'Bruker D8 Venture'
_diffrn_measurement_method 'Phi and Omega Scans'
_diffrn_radiation_type MoK\a
_diffrn_radiation_wavelength 0.71073
_diffrn_reflns_av_R_equivalents 0.0636
_diffrn_reflns_av_unetI/netI 0.0550
_diffrn_reflns_Laue_measured_fraction_full 0.794
_diffrn_reflns_Laue_measured_fraction_max 0.995
_diffrn_reflns_limit_h_max 16
_diffrn_reflns_limit_h_min -17
_diffrn_reflns_limit_k_max 24
_diffrn_reflns_limit_k_min -27
_diffrn_reflns_limit_l_max 23
_diffrn_reflns_limit_l_min -23
_diffrn_reflns_number 39723
_diffrn_reflns_point_group_measured_fraction_full 0.794
_diffrn_reflns_point_group_measured_fraction_max 0.995
_diffrn_reflns_theta_full 25.240
_diffrn_reflns_theta_max 23.323
_diffrn_reflns_theta_min 2.233
_diffrn_source 'fine-focus sealed tube'
_exptl_absorpt_coefficient_mu 0.164
_exptl_absorpt_correction_T_max 0.745
_exptl_absorpt_correction_T_min 0.533
_exptl_absorpt_correction_type empirical
_exptl_absorpt_process_details 'Bruker SADABS (Bruker, 1999)'
_exptl_crystal_colour white
_exptl_crystal_density_diffrn 1.181
_exptl_crystal_description Prismatic
_exptl_crystal_F_000 2928
_exptl_crystal_size_max 0.18
_exptl_crystal_size_mid 0.18
_exptl_crystal_size_min 0.15
_refine_diff_density_max 0.995
_refine_diff_density_min -0.554
_refine_diff_density_rms 0.092
_refine_ls_extinction_method none
_refine_ls_goodness_of_fit_ref 1.106
_refine_ls_hydrogen_treatment constr
_refine_ls_matrix_type full
_refine_ls_number_parameters 885
_refine_ls_number_reflns 11095
_refine_ls_number_restraints 0
_refine_ls_restrained_S_all 1.106
_refine_ls_R_factor_all 0.1092
_refine_ls_R_factor_gt 0.0842
_refine_ls_shift/su_max 0.001
_refine_ls_shift/su_mean 0.000
_refine_ls_structure_factor_coef Fsqd
_refine_ls_weighting_details 'w=1/[\s^2^(Fo^2^)+(0.1022P)^2^+31.3325P] where P=(Fo^2^+2Fc^2^)/3'
_refine_ls_weighting_scheme calc
_refine_ls_wR_factor_gt 0.2258
_refine_ls_wR_factor_ref 0.2461
_reflns_Friedel_coverage 0.000
_reflns_number_gt 8403
_reflns_number_total 11095
_reflns_threshold_expression 'I > 2\s(I)'
_cod_data_source_file c9dt00323a2.cif
_cod_data_source_block Compound1
_cod_depositor_comments
;
The following automatic conversions were performed:

'_exptl_absorpt_correction_type' value 'Empirical' changed to
'empirical' according to
/home/data/users/saulius/crontab/automatic-downloads/rss-feeds/RSC/lib/dictionaries/cif_core.dic
dictionary named 'cif_core.dic' version 2.4.2 from 2011-04-26.

Automatic conversion script
Id: cif_fix_values 4973 2017-02-22 13:04:09Z antanas 

 Adding full bibliography for 7049238.cif.
;
_cod_database_code 7049238
_shelx_space_group_comment
;
The symmetry employed for this shelxl refinement is uniquely defined
by the following loop, which should always be used as a source of
symmetry information in preference to the above space-group names.
They are only intended as comments.
;
_shelxl_version_number 2014-3

loop_
_space_group_symop_operation_xyz
'x, y, z'
'-x, y+1/2, -z+1/2'
'-x, -y, -z'
'x, -y-1/2, z-1/2'

loop_
_atom_site_label
_atom_site_type_symbol
_atom_site_fract_x
_atom_site_fract_y
_atom_site_fract_z
_atom_site_U_iso_or_equiv
_atom_site_adp_type
_atom_site_occupancy
_atom_site_site_symmetry_order
_atom_site_calc_flag
_atom_site_refinement_flags_posn
_atom_site_refinement_flags_adp
S1A S -0.27143(8) -0.09496(5) 0.27530(6) 0.0226(3) Uani 1 1 d . .
Al1 Al -0.16616(10) -0.08110(7) 0.38741(8) 0.0251(4) Uani 1 1 d . .
Al2 Al -0.32647(10) 0.02942(6) 0.11843(7) 0.0219(4) Uani 1 1 d . .
N1A N -0.0685(3) -0.05691(16) 0.3625(2) 0.0208(9) Uani 1 1 d . .
N2A N -0.0928(3) -0.03145(16) 0.2994(2) 0.0204(9) Uani 1 1 d . .
N3A N -0.1721(3) 0.04990(16) 0.24896(19) 0.0192(9) Uani 1 1 d . .
N4A N -0.2212(3) 0.07108(16) 0.1833(2) 0.0208(9) Uani 1 1 d . .
N5A N -0.3395(3) -0.00801(17) 0.1913(2) 0.0215(9) Uani 1 1 d . .
C1AA C -0.4320(3) 0.0772(2) 0.0695(3) 0.0299(13) Uani 1 1 d . .
H1A1 H -0.4854 0.0558 0.0438 0.045 Uiso 1 1 d R U
H1A2 H -0.4194 0.1000 0.0382 0.045 Uiso 1 1 d R U
H1A3 H -0.4427 0.0990 0.1025 0.045 Uiso 1 1 d R U
C1A C -0.1888(4) -0.0225(2) 0.4406(3) 0.0355(14) Uani 1 1 d . .
H1A4 H -0.1351 -0.0172 0.4832 0.053 Uiso 1 1 d R U
H1A5 H -0.2396 -0.0320 0.4507 0.053 Uiso 1 1 d R U
H1A6 H -0.2026 0.0101 0.4139 0.053 Uiso 1 1 d R U
C2A C -0.1414(4) -0.1525(3) 0.4305(3) 0.0425(15) Uani 1 1 d . .
H2A1 H -0.1335 -0.1780 0.3996 0.064 Uiso 1 1 d R U
H2A2 H -0.1919 -0.1635 0.4401 0.064 Uiso 1 1 d R U
H2A3 H -0.0866 -0.1512 0.4730 0.064 Uiso 1 1 d R U
C2AA C -0.2851(4) -0.0161(2) 0.0623(3) 0.0336(13) Uani 1 1 d . .
H2A4 H -0.2433 -0.0428 0.0912 0.050 Uiso 1 1 d R U
H2A5 H -0.2547 0.0059 0.0413 0.050 Uiso 1 1 d R U
H2A6 H -0.3369 -0.0335 0.0268 0.050 Uiso 1 1 d R U
C3A C 0.0686(4) -0.1029(2) 0.4499(3) 0.0326(13) Uani 1 1 d . .
H3A1 H 0.0411 -0.0953 0.4810 0.049 Uiso 1 1 d R U
H3A2 H 0.1320 -0.0925 0.4711 0.049 Uiso 1 1 d R U
H3A3 H 0.0640 -0.1408 0.4399 0.049 Uiso 1 1 d R U
C4A C 0.0196(3) -0.0718(2) 0.3840(3) 0.0253(12) Uani 1 1 d . .
C5A C 0.0515(3) -0.0555(2) 0.3356(3) 0.0263(12) Uani 1 1 d . .
H5A H 0.1101 -0.0606 0.3383 0.032 Uiso 1 1 calc R U
C6A C -0.0208(3) -0.0303(2) 0.2828(3) 0.0226(11) Uani 1 1 d . .
C7A C -0.0245(3) -0.0047(2) 0.2187(3) 0.0307(13) Uani 1 1 d . .
H7A1 H -0.0824 -0.0126 0.1808 0.046 Uiso 1 1 d R U
H7A2 H 0.0242 -0.0186 0.2088 0.046 Uiso 1 1 d R U
H7A3 H -0.0177 0.0336 0.2251 0.046 Uiso 1 1 d R U
C8A C -0.0541(4) 0.0782(2) 0.3654(3) 0.0286(12) Uani 1 1 d . .
H8A1 H -0.0860 0.0571 0.3859 0.043 Uiso 1 1 d R U
H8A2 H -0.0353 0.1118 0.3896 0.043 Uiso 1 1 d R U
H8A3 H -0.0011 0.0587 0.3682 0.043 Uiso 1 1 d R U
C9A C -0.1158(3) 0.0888(2) 0.2916(3) 0.0237(11) Uani 1 1 d . .
C10A C -0.1309(3) 0.1353(2) 0.2520(3) 0.0281(12) Uani 1 1 d . .
H10A H -0.1028 0.1686 0.2671 0.034 Uiso 1 1 calc R U
C11A C -0.1956(3) 0.1230(2) 0.1859(3) 0.0243(12) Uani 1 1 d . .
C12A C -0.2376(4) 0.1585(2) 0.1237(3) 0.0328(13) Uani 1 1 d . .
H12A H -0.2384 0.1399 0.0840 0.049 Uiso 1 1 d R U
H12B H -0.2023 0.1910 0.1312 0.049 Uiso 1 1 d R U
H12C H -0.2992 0.1674 0.1159 0.049 Uiso 1 1 d R U
C13A C -0.1799(3) -0.0056(2) 0.2638(2) 0.0215(11) Uani 1 1 d . .
C14A C -0.2627(3) -0.0308(2) 0.2416(2) 0.0194(11) Uani 1 1 d . .
C15A C -0.4279(3) -0.0230(2) 0.1848(3) 0.0222(11) Uani 1 1 d . .
C16A C -0.4891(3) -0.0474(2) 0.1248(3) 0.0258(12) Uani 1 1 d . .
H16A H -0.4708 -0.0554 0.0899 0.031 Uiso 1 1 calc R U
C17A C -0.5781(4) -0.0602(2) 0.1154(3) 0.0323(13) Uani 1 1 d . .
H17A H -0.6186 -0.0761 0.0742 0.039 Uiso 1 1 calc R U
C18A C -0.6062(4) -0.0496(2) 0.1661(3) 0.0326(13) Uani 1 1 d . .
H18A H -0.6649 -0.0594 0.1598 0.039 Uiso 1 1 calc R U
C19A C -0.5465(3) -0.0238(2) 0.2285(3) 0.0287(12) Uani 1 1 d . .
C20A C -0.5733(4) -0.0111(2) 0.2814(3) 0.0398(15) Uani 1 1 d . .
H20A H -0.6321 -0.0200 0.2759 0.048 Uiso 1 1 calc R U
C21A C -0.5151(4) 0.0139(3) 0.3405(3) 0.0434(16) Uani 1 1 d . .
H21A H -0.5344 0.0214 0.3750 0.052 Uiso 1 1 calc R U
C22A C -0.4266(4) 0.0285(2) 0.3502(3) 0.0347(13) Uani 1 1 d . .
H22A H -0.3873 0.0457 0.3907 0.042 Uiso 1 1 calc R U
C23A C -0.3985(3) 0.0174(2) 0.2996(3) 0.0262(12) Uani 1 1 d . .
H23A H -0.3401 0.0278 0.3057 0.031 Uiso 1 1 calc R U
C24A C -0.4561(3) -0.0097(2) 0.2382(3) 0.0257(12) Uani 1 1 d . .
S1B S 0.23230(8) -0.09584(5) 0.27758(6) 0.0226(3) Uani 1 1 d . .
Al4 Al 0.18596(10) -0.21832(6) 0.11836(8) 0.0239(4) Uani 1 1 d . .
Al3 Al 0.32668(10) -0.11591(7) 0.39087(8) 0.0249(4) Uani 1 1 d . .
N1B N 0.4310(3) -0.13688(17) 0.3726(2) 0.0237(10) Uani 1 1 d . .
N2B N 0.4118(3) -0.15955(17) 0.3079(2) 0.0215(9) Uani 1 1 d . .
N3B N 0.3345(3) -0.24022(16) 0.2524(2) 0.0215(9) Uani 1 1 d . .
N4B N 0.2871(3) -0.26070(16) 0.1863(2) 0.0205(9) Uani 1 1 d . .
N5B N 0.1680(3) -0.18001(17) 0.1880(2) 0.0218(9) Uani 1 1 d . .
C1B C 0.2910(4) -0.1784(2) 0.4306(3) 0.0366(14) Uani 1 1 d . .
H1B1 H 0.2824 -0.2093 0.4013 0.055 Uiso 1 1 d R U
H1B2 H 0.2349 -0.1706 0.4342 0.055 Uiso 1 1 d R U
H1B3 H 0.3384 -0.1860 0.4759 0.055 Uiso 1 1 d R U
C1BB C 0.0809(4) -0.2649(2) 0.0668(3) 0.0426(15) Uani 1 1 d . .
H1B4 H 0.0696 -0.2880 0.0984 0.064 Uiso 1 1 d R U
H1B5 H 0.0938 -0.2865 0.0346 0.064 Uiso 1 1 d R U
H1B6 H 0.0278 -0.2431 0.0419 0.064 Uiso 1 1 d R U
C2B C 0.3495(4) -0.0487(2) 0.4450(3) 0.0360(14) Uani 1 1 d . .
H2B1 H 0.3966 -0.0548 0.4908 0.054 Uiso 1 1 d R U
H2B2 H 0.2942 -0.0376 0.4479 0.054 Uiso 1 1 d R U
H2B3 H 0.3689 -0.0210 0.4227 0.054 Uiso 1 1 d R U
C3B C 0.5665(4) -0.0948(3) 0.4675(3) 0.0406(15) Uani 1 1 d . .
H3B1 H 0.5259 -0.0687 0.4728 0.061 Uiso 1 1 d R U
H3B2 H 0.6208 -0.0770 0.4703 0.061 Uiso 1 1 d R U
H3B3 H 0.5827 -0.1213 0.5035 0.061 Uiso 1 1 d R U
C2BB C 0.2380(4) -0.1749(2) 0.0673(3) 0.0385(14) Uani 1 1 d . .
H2B4 H 0.1957 -0.1469 0.0424 0.058 Uiso 1 1 d R U
H2B5 H 0.2494 -0.1975 0.0352 0.058 Uiso 1 1 d R U
H2B6 H 0.2946 -0.1591 0.0993 0.058 Uiso 1 1 d R U
C4B C 0.5192(3) -0.1220(2) 0.3980(3) 0.0286(12) Uani 1 1 d . .
C5B C 0.5568(3) -0.1352(2) 0.3527(3) 0.0280(12) Uani 1 1 d . .
H5B H 0.6170 -0.1294 0.3593 0.034 Uiso 1 1 calc R U
C6B C 0.4873(3) -0.1587(2) 0.2954(3) 0.0257(12) Uani 1 1 d . .
C7B C 0.4890(4) -0.1812(2) 0.2315(3) 0.0307(13) Uani 1 1 d . .
H7B1 H 0.5006 -0.2193 0.2372 0.046 Uiso 1 1 d R U
H7B2 H 0.5366 -0.1640 0.2231 0.046 Uiso 1 1 d R U
H7B3 H 0.4310 -0.1749 0.1930 0.046 Uiso 1 1 d R U
C8B C 0.4498(4) -0.2695(2) 0.3705(3) 0.0334(13) Uani 1 1 d . .
H8B1 H 0.5008 -0.2474 0.3745 0.050 Uiso 1 1 d R U
H8B2 H 0.4720 -0.3033 0.3935 0.050 Uiso 1 1 d R U
H8B3 H 0.4155 -0.2513 0.3915 0.050 Uiso 1 1 d R U
C9B C 0.3888(3) -0.2795(2) 0.2948(3) 0.0271(12) Uani 1 1 d . .
C10B C 0.3766(4) -0.3257(2) 0.2556(3) 0.0291(12) Uani 1 1 d . .
H10B H 0.4053 -0.3588 0.2706 0.035 Uiso 1 1 calc R U
C11B C 0.3122(3) -0.3126(2) 0.1888(3) 0.0257(12) Uani 1 1 d . .
C12B C 0.2722(4) -0.3482(2) 0.1268(3) 0.0338(13) Uani 1 1 d . .
H12D H 0.2134 -0.3610 0.1214 0.051 Uiso 1 1 d R U
H12E H 0.3123 -0.3783 0.1325 0.051 Uiso 1 1 d R U
H12F H 0.2653 -0.3281 0.0863 0.051 Uiso 1 1 d R U
C13B C 0.3256(3) -0.1849(2) 0.2676(2) 0.0202(11) Uani 1 1 d . .
C14B C 0.2437(3) -0.1584(2) 0.2425(2) 0.0211(11) Uani 1 1 d . .
C15B C 0.0779(3) -0.1637(2) 0.1775(3) 0.0254(12) Uani 1 1 d . .
C16B C 0.0233(4) -0.1351(2) 0.1188(3) 0.0364(14) Uani 1 1 d . .
H16B H 0.0467 -0.1245 0.0876 0.044 Uiso 1 1 calc R U
C17B C -0.0669(4) -0.1221(3) 0.1059(4) 0.0506(18) Uani 1 1 d . .
H17B H -0.1032 -0.1032 0.0659 0.061 Uiso 1 1 calc R U
C18B C -0.1024(4) -0.1365(2) 0.1511(4) 0.0460(17) Uani 1 1 d . .
H18B H -0.1621 -0.1267 0.1420 0.055 Uiso 1 1 calc R U
C19B C -0.0501(4) -0.1661(2) 0.2113(3) 0.0350(14) Uani 1 1 d . .
C20B C -0.0846(4) -0.1825(2) 0.2594(4) 0.0452(17) Uani 1 1 d . .
H20B H -0.1434 -0.1721 0.2523 0.054 Uiso 1 1 calc R U
C21B C -0.0341(5) -0.2129(3) 0.3155(4) 0.0476(17) Uani 1 1 d . .
H21B H -0.0589 -0.2240 0.3455 0.057 Uiso 1 1 calc R U
C22B C 0.0554(4) -0.2277(3) 0.3283(3) 0.0428(15) Uani 1 1 d . .
H22B H 0.0904 -0.2481 0.3672 0.051 Uiso 1 1 calc R U
C23B C 0.0915(4) -0.2123(2) 0.2836(3) 0.0291(12) Uani 1 1 d . .
H23B H 0.1508 -0.2229 0.2923 0.035 Uiso 1 1 calc R U
C24B C 0.0409(3) -0.1808(2) 0.2245(3) 0.0279(12) Uani 1 1 d . .
C1C C -0.1617(6) -0.4936(4) 0.4080(4) 0.081(3) Uani 1 1 d . .
H1C1 H -0.1893 -0.5049 0.3605 0.122 Uiso 1 1 d R U
H1C2 H -0.2086 -0.4823 0.4217 0.122 Uiso 1 1 d R U
H1C3 H -0.1279 -0.5230 0.4368 0.122 Uiso 1 1 d R U
C2C C -0.0984(5) -0.4478(3) 0.4160(3) 0.0507(18) Uani 1 1 d . .
C3C C -0.1254(5) -0.3943(4) 0.4156(4) 0.060(2) Uani 1 1 d . .
H3C H -0.1838 -0.3873 0.4123 0.072 Uiso 1 1 calc R U
C4C C -0.0684(5) -0.3512(4) 0.4199(4) 0.063(2) Uani 1 1 d . .
H4C H -0.0888 -0.3160 0.4189 0.076 Uiso 1 1 calc R U
C5C C 0.0183(5) -0.3611(3) 0.4257(4) 0.061(2) Uani 1 1 d . .
H5C H 0.0575 -0.3326 0.4290 0.074 Uiso 1 1 calc R U
C6C C 0.0471(5) -0.4137(4) 0.4266(3) 0.058(2) Uani 1 1 d . .
H6C H 0.1056 -0.4206 0.4300 0.070 Uiso 1 1 calc R U
C7C C -0.0098(5) -0.4559(3) 0.4225(3) 0.0547(18) Uani 1 1 d . .
H7C H 0.0115 -0.4910 0.4242 0.066 Uiso 1 1 calc R U
C1D C -0.2109(6) -0.4393(4) 0.2263(5) 0.092(3) Uani 1 1 d . .
H1D1 H -0.1663 -0.4409 0.2737 0.138 Uiso 1 1 d R U
H1D2 H -0.2169 -0.4742 0.2055 0.138 Uiso 1 1 d R U
H1D3 H -0.2689 -0.4283 0.2246 0.138 Uiso 1 1 d R U
C2D C -0.1818(5) -0.4014(3) 0.1896(4) 0.061(2) Uani 1 1 d . .
C3D C -0.2039(5) -0.4093(3) 0.1192(3) 0.0556(19) Uani 1 1 d . .
H3D H -0.2354 -0.4401 0.0966 0.067 Uiso 1 1 calc R U
C4D C -0.1797(5) -0.3729(4) 0.0852(5) 0.071(2) Uani 1 1 d . .
H4D H -0.1958 -0.3789 0.0384 0.086 Uiso 1 1 calc R U
C5D C -0.1303(5) -0.3250(4) 0.1157(4) 0.073(2) Uani 1 1 d . .
H5D H -0.1154 -0.2996 0.0900 0.087 Uiso 1 1 calc R U
C6D C -0.1068(5) -0.3185(3) 0.1831(4) 0.064(2) Uani 1 1 d . .
H6D H -0.0722 -0.2885 0.2055 0.077 Uiso 1 1 calc R U
C7D C -0.1318(4) -0.3545(3) 0.2207(3) 0.0470(16) Uani 1 1 d . .
H7D H -0.1155 -0.3480 0.2674 0.056 Uiso 1 1 calc R U
C1E C -0.2655(10) -0.2707(4) 0.4839(5) 0.128(5) Uani 1 1 d . .
H1E1 H -0.3119 -0.2483 0.4874 0.192 Uiso 1 1 d R U
H1E2 H -0.2205 -0.2484 0.4782 0.192 Uiso 1 1 d R U
H1E3 H -0.2366 -0.2919 0.5253 0.192 Uiso 1 1 d R U
C2E C -0.3088(6) -0.3081(3) 0.4221(4) 0.066(2) Uani 1 1 d . .
C3E C -0.3419(6) -0.3597(3) 0.4286(4) 0.061(2) Uani 1 1 d . .
H3E H -0.3385 -0.3710 0.4712 0.073 Uiso 1 1 calc R U
C4E C -0.3780(5) -0.3924(3) 0.3737(4) 0.0538(18) Uani 1 1 d . .
H4E H -0.3970 -0.4267 0.3798 0.065 Uiso 1 1 calc R U
C5E C -0.3878(5) -0.3784(3) 0.3114(4) 0.0563(19) Uani 1 1 d . .
H5E H -0.4145 -0.4021 0.2744 0.068 Uiso 1 1 calc R U
C6E C -0.3593(5) -0.3299(3) 0.3019(3) 0.0559(19) Uani 1 1 d . .
H6E H -0.3687 -0.3202 0.2573 0.067 Uiso 1 1 calc R U
C7E C -0.3169(5) -0.2936(3) 0.3544(4) 0.0562(19) Uani 1 1 d . .
H7E H -0.2944 -0.2610 0.3465 0.067 Uiso 1 1 calc R U
C1F C -0.4855(5) -0.3427(4) 0.1154(4) 0.069(2) Uani 1 1 d . .
H1F1 H -0.5294 -0.3550 0.0709 0.103 Uiso 1 1 d R U
H1F2 H -0.5142 -0.3405 0.1466 0.103 Uiso 1 1 d R U
H1F3 H -0.4352 -0.3676 0.1333 0.103 Uiso 1 1 d R U
C2F C -0.4523(6) -0.2910(3) 0.1082(4) 0.064(2) Uani 1 1 d . .
C3F C -0.5130(5) -0.2473(4) 0.0869(3) 0.067(3) Uani 1 1 d . .
H3F H -0.5742 -0.2529 0.0778 0.080 Uiso 1 1 calc R U
C4F C -0.4854(6) -0.1973(4) 0.0792(4) 0.070(2) Uani 1 1 d . .
H4F H -0.5278 -0.1695 0.0618 0.084 Uiso 1 1 calc R U
C5F C -0.3894(7) -0.1874(5) 0.0982(5) 0.092(3) Uani 1 1 d . .
H5F H -0.3681 -0.1534 0.0936 0.111 Uiso 1 1 calc R U
C6F C -0.3316(8) -0.2301(5) 0.1233(6) 0.102(3) Uani 1 1 d . .
H6F H -0.2687 -0.2243 0.1406 0.123 Uiso 1 1 calc R U
C7F C -0.3623(5) -0.2806(3) 0.1238(4) 0.063(2) Uani 1 1 d . .
H7F H -0.3212 -0.3092 0.1351 0.076 Uiso 1 1 calc R U

loop_
_atom_site_aniso_label
_atom_site_aniso_U_11
_atom_site_aniso_U_22
_atom_site_aniso_U_33
_atom_site_aniso_U_23
_atom_site_aniso_U_13
_atom_site_aniso_U_12
S1A 0.0159(6) 0.0241(7) 0.0262(7) 0.0004(5) 0.0074(5) -0.0036(5)
Al1 0.0200(8) 0.0325(9) 0.0227(8) 0.0038(7) 0.0088(6) -0.0003(7)
Al2 0.0179(8) 0.0266(9) 0.0172(8) -0.0009(6) 0.0036(6) -0.0015(6)
N1A 0.017(2) 0.026(2) 0.015(2) 0.0017(18) 0.0038(17) 0.0004(18)
N2A 0.014(2) 0.027(2) 0.018(2) 0.0010(18) 0.0035(17) -0.0006(17)
N3A 0.016(2) 0.023(2) 0.016(2) 0.0017(17) 0.0045(17) -0.0021(17)
N4A 0.017(2) 0.024(2) 0.020(2) 0.0022(18) 0.0073(18) -0.0007(18)
N5A 0.012(2) 0.028(2) 0.020(2) -0.0017(18) 0.0029(17) -0.0047(17)
C1AA 0.023(3) 0.033(3) 0.026(3) 0.002(2) 0.002(2) 0.003(2)
C1A 0.031(3) 0.049(4) 0.026(3) -0.004(3) 0.011(2) -0.002(3)
C2A 0.033(3) 0.052(4) 0.043(4) 0.019(3) 0.016(3) 0.008(3)
C2AA 0.030(3) 0.040(3) 0.025(3) -0.003(2) 0.007(2) -0.001(3)
C3A 0.024(3) 0.036(3) 0.028(3) 0.004(2) 0.001(2) 0.005(2)
C4A 0.016(3) 0.030(3) 0.027(3) -0.007(2) 0.006(2) -0.002(2)
C5A 0.015(3) 0.030(3) 0.031(3) -0.004(2) 0.008(2) -0.002(2)
C6A 0.017(3) 0.028(3) 0.024(3) -0.005(2) 0.009(2) -0.003(2)
C7A 0.019(3) 0.046(4) 0.028(3) -0.001(3) 0.010(2) -0.003(2)
C8A 0.023(3) 0.029(3) 0.024(3) -0.005(2) 0.000(2) -0.003(2)
C9A 0.016(3) 0.029(3) 0.024(3) -0.003(2) 0.006(2) -0.004(2)
C10A 0.021(3) 0.027(3) 0.034(3) -0.002(2) 0.010(2) -0.008(2)
C11A 0.021(3) 0.027(3) 0.027(3) 0.000(2) 0.013(2) -0.003(2)
C12A 0.031(3) 0.032(3) 0.033(3) 0.006(2) 0.011(3) -0.005(2)
C13A 0.019(3) 0.024(3) 0.022(3) -0.001(2) 0.009(2) -0.002(2)
C14A 0.016(2) 0.023(3) 0.019(3) -0.004(2) 0.006(2) -0.002(2)
C15A 0.016(2) 0.023(3) 0.024(3) 0.004(2) 0.006(2) 0.000(2)
C16A 0.022(3) 0.025(3) 0.025(3) -0.001(2) 0.004(2) -0.002(2)
C17A 0.022(3) 0.032(3) 0.031(3) -0.001(2) 0.000(2) -0.002(2)
C18A 0.015(3) 0.026(3) 0.050(4) 0.006(3) 0.008(3) -0.005(2)
C19A 0.020(3) 0.025(3) 0.041(3) 0.001(2) 0.013(2) -0.005(2)
C20A 0.029(3) 0.041(4) 0.057(4) 0.001(3) 0.025(3) -0.006(3)
C21A 0.047(4) 0.048(4) 0.050(4) 0.000(3) 0.035(3) -0.007(3)
C22A 0.034(3) 0.040(4) 0.031(3) 0.000(3) 0.014(3) -0.004(3)
C23A 0.020(3) 0.031(3) 0.029(3) -0.001(2) 0.011(2) -0.005(2)
C24A 0.019(3) 0.023(3) 0.031(3) 0.004(2) 0.008(2) -0.002(2)
S1B 0.0162(6) 0.0234(7) 0.0259(7) -0.0053(5) 0.0067(5) -0.0023(5)
Al4 0.0209(8) 0.0243(9) 0.0203(8) -0.0041(6) 0.0026(6) -0.0009(6)
Al3 0.0184(8) 0.0331(9) 0.0220(8) -0.0060(7) 0.0075(6) -0.0039(7)
N1B 0.019(2) 0.031(3) 0.017(2) -0.0050(18) 0.0031(17) -0.0032(18)
N2B 0.015(2) 0.025(2) 0.021(2) -0.0038(18) 0.0034(17) -0.0041(17)
N3B 0.018(2) 0.018(2) 0.024(2) 0.0003(18) 0.0055(18) 0.0002(17)
N4B 0.019(2) 0.022(2) 0.019(2) -0.0044(17) 0.0060(17) -0.0011(18)
N5B 0.013(2) 0.025(2) 0.023(2) -0.0049(18) 0.0037(17) -0.0012(17)
C1B 0.026(3) 0.052(4) 0.027(3) 0.003(3) 0.007(2) -0.009(3)
C1BB 0.035(3) 0.034(3) 0.043(4) -0.011(3) 0.002(3) -0.005(3)
C2B 0.033(3) 0.046(4) 0.030(3) -0.014(3) 0.014(3) -0.010(3)
C3B 0.021(3) 0.063(4) 0.028(3) -0.013(3) 0.001(2) -0.010(3)
C2BB 0.040(3) 0.044(4) 0.028(3) 0.005(3) 0.011(3) 0.003(3)
C4B 0.016(3) 0.036(3) 0.027(3) -0.002(2) 0.003(2) -0.002(2)
C5B 0.014(3) 0.037(3) 0.030(3) -0.004(2) 0.007(2) -0.008(2)
C6B 0.019(3) 0.028(3) 0.033(3) 0.000(2) 0.013(2) 0.000(2)
C7B 0.023(3) 0.041(3) 0.029(3) -0.001(3) 0.011(2) -0.003(2)
C8B 0.027(3) 0.037(3) 0.026(3) 0.004(2) 0.002(2) -0.002(2)
C9B 0.016(3) 0.033(3) 0.029(3) 0.007(2) 0.006(2) 0.003(2)
C10B 0.025(3) 0.024(3) 0.035(3) 0.001(2) 0.010(2) 0.006(2)
C11B 0.022(3) 0.021(3) 0.033(3) -0.003(2) 0.010(2) -0.001(2)
C12B 0.035(3) 0.028(3) 0.036(3) -0.008(2) 0.013(3) -0.001(2)
C13B 0.019(3) 0.020(3) 0.017(2) 0.000(2) 0.004(2) -0.002(2)
C14B 0.016(3) 0.024(3) 0.022(3) 0.001(2) 0.007(2) 0.001(2)
C15B 0.018(3) 0.022(3) 0.030(3) -0.009(2) 0.004(2) -0.005(2)
C16B 0.031(3) 0.035(3) 0.033(3) 0.001(3) 0.004(3) 0.004(3)
C17B 0.022(3) 0.044(4) 0.058(4) 0.004(3) -0.010(3) 0.009(3)
C18B 0.021(3) 0.036(4) 0.070(5) -0.011(3) 0.008(3) 0.001(3)
C19B 0.019(3) 0.025(3) 0.054(4) -0.016(3) 0.009(3) -0.003(2)
C20B 0.025(3) 0.034(4) 0.081(5) -0.026(3) 0.027(3) -0.009(3)
C21B 0.045(4) 0.047(4) 0.057(4) -0.013(3) 0.029(3) -0.007(3)
C22B 0.040(4) 0.041(4) 0.052(4) -0.003(3) 0.024(3) 0.001(3)
C23B 0.022(3) 0.030(3) 0.037(3) -0.006(2) 0.014(2) -0.001(2)
C24B 0.021(3) 0.018(3) 0.039(3) -0.013(2) 0.007(2) -0.002(2)
C1C 0.054(5) 0.118(8) 0.065(5) -0.001(5) 0.018(4) -0.032(5)
C2C 0.046(4) 0.071(5) 0.034(4) -0.007(3) 0.016(3) -0.009(4)
C3C 0.040(4) 0.093(6) 0.042(4) -0.002(4) 0.012(3) 0.001(4)
C4C 0.051(5) 0.080(6) 0.046(4) -0.002(4) 0.009(3) -0.006(4)
C5C 0.063(5) 0.071(6) 0.044(4) -0.001(4) 0.017(4) -0.017(4)
C6C 0.044(4) 0.089(6) 0.042(4) -0.007(4) 0.018(3) -0.010(4)
C7C 0.051(4) 0.075(5) 0.038(4) 0.000(3) 0.019(3) 0.000(4)
C1D 0.052(5) 0.102(8) 0.101(7) 0.035(6) 0.013(5) 0.016(5)
C2D 0.032(4) 0.080(6) 0.068(5) 0.018(4) 0.017(4) 0.013(4)
C3D 0.042(4) 0.084(6) 0.032(4) -0.016(4) 0.007(3) 0.003(4)
C4D 0.054(5) 0.097(7) 0.069(5) -0.036(5) 0.032(4) -0.024(5)
C5D 0.044(4) 0.104(7) 0.068(6) 0.011(5) 0.022(4) 0.020(5)
C6D 0.041(4) 0.064(5) 0.076(6) -0.011(4) 0.015(4) 0.006(4)
C7D 0.045(4) 0.051(4) 0.035(4) -0.012(3) 0.008(3) -0.004(3)
C1E 0.238(15) 0.076(7) 0.065(6) -0.010(5) 0.059(8) -0.028(8)
C2E 0.079(6) 0.062(5) 0.052(5) -0.018(4) 0.021(4) -0.003(4)
C3E 0.087(6) 0.048(5) 0.059(5) 0.009(4) 0.043(4) -0.001(4)
C4E 0.053(4) 0.042(4) 0.069(5) -0.006(4) 0.029(4) 0.005(3)
C5E 0.046(4) 0.058(5) 0.058(5) -0.009(4) 0.016(4) -0.005(4)
C6E 0.052(4) 0.072(5) 0.029(4) 0.003(3) 0.004(3) -0.003(4)
C7E 0.054(4) 0.037(4) 0.065(5) 0.014(3) 0.013(4) -0.006(3)
C1F 0.061(5) 0.098(7) 0.032(4) -0.001(4) 0.005(3) -0.019(5)
C2F 0.078(6) 0.077(6) 0.031(4) -0.006(4) 0.018(4) -0.005(5)
C3F 0.055(5) 0.093(7) 0.032(4) -0.010(4) 0.000(3) 0.049(5)
C4F 0.086(6) 0.068(6) 0.048(5) 0.002(4) 0.021(4) 0.034(5)
C5F 0.084(7) 0.114(8) 0.082(7) 0.011(6) 0.039(6) 0.041(6)
C6F 0.098(8) 0.107(9) 0.121(9) 0.019(7) 0.065(7) -0.002(7)
C7F 0.037(4) 0.071(6) 0.084(6) -0.001(4) 0.029(4) 0.008(4)

loop_
_atom_type_symbol
_atom_type_description
_atom_type_scat_dispersion_real
_atom_type_scat_dispersion_imag
_atom_type_scat_source
C C 0.0033 0.0016 'International Tables Vol C Tables 4.2.6.8 and 6.1.1.4'
Al Al 0.0645 0.0514 'International Tables Vol C Tables 4.2.6.8 and 6.1.1.4'
N N 0.0061 0.0033 'International Tables Vol C Tables 4.2.6.8 and 6.1.1.4'
S S 0.1246 0.1234 'International Tables Vol C Tables 4.2.6.8 and 6.1.1.4'
H H 0.0000 0.0000 'International Tables Vol C Tables 4.2.6.8 and 6.1.1.4'

loop_
_geom_angle_atom_site_label_1
_geom_angle_atom_site_label_2
_geom_angle_atom_site_label_3
_geom_angle
C14A S1A Al1 97.88(16)
N1A Al1 C2A 112.2(2)
N1A Al1 C1A 107.3(2)
C2A Al1 C1A 116.6(3)
N1A Al1 S1A 95.00(13)
C2A Al1 S1A 105.5(2)
C1A Al1 S1A 118.34(18)
N5A Al2 C2AA 113.9(2)
N5A Al2 N4A 92.52(17)
C2AA Al2 N4A 108.4(2)
N5A Al2 C1AA 110.9(2)
C2AA Al2 C1AA 117.7(2)
N4A Al2 C1AA 110.5(2)
C4A N1A N2A 106.1(4)
C4A N1A Al1 132.6(4)
N2A N1A Al1 118.5(3)
C6A N2A N1A 110.2(4)
C6A N2A C13A 127.6(4)
N1A N2A C13A 121.8(4)
C9A N3A N4A 109.7(4)
C9A N3A C13A 128.7(4)
N4A N3A C13A 121.5(4)
C11A N4A N3A 106.7(4)
C11A N4A Al2 133.6(3)
N3A N4A Al2 117.6(3)
C14A N5A C15A 120.2(4)
C14A N5A Al2 117.8(3)
C15A N5A Al2 120.3(3)
Al2 C1AA H1A1 109.5
Al2 C1AA H1A2 109.4
H1A1 C1AA H1A2 109.5
Al2 C1AA H1A3 109.5
H1A1 C1AA H1A3 109.5
H1A2 C1AA H1A3 109.5
Al1 C1A H1A4 109.5
Al1 C1A H1A5 109.5
H1A4 C1A H1A5 109.5
Al1 C1A H1A6 109.5
H1A4 C1A H1A6 109.5
H1A5 C1A H1A6 109.5
Al1 C2A H2A1 109.4
Al1 C2A H2A2 109.5
H2A1 C2A H2A2 109.5
Al1 C2A H2A3 109.5
H2A1 C2A H2A3 109.5
H2A2 C2A H2A3 109.5
Al2 C2AA H2A4 109.4
Al2 C2AA H2A5 109.5
H2A4 C2AA H2A5 109.5
Al2 C2AA H2A6 109.5
H2A4 C2AA H2A6 109.5
H2A5 C2AA H2A6 109.5
C4A C3A H3A1 109.4
C4A C3A H3A2 109.5
H3A1 C3A H3A2 109.5
C4A C3A H3A3 109.5
H3A1 C3A H3A3 109.5
H3A2 C3A H3A3 109.5
N1A C4A C5A 109.6(4)
N1A C4A C3A 121.3(5)
C5A C4A C3A 129.1(5)
C6A C5A C4A 106.7(4)
C6A C5A H5A 126.7
C4A C5A H5A 126.7
N2A C6A C5A 107.4(4)
N2A C6A C7A 123.2(4)
C5A C6A C7A 129.3(5)
C6A C7A H7A1 109.4
C6A C7A H7A2 109.5
H7A1 C7A H7A2 109.5
C6A C7A H7A3 109.5
H7A1 C7A H7A3 109.5
H7A2 C7A H7A3 109.5
C9A C8A H8A1 109.4
C9A C8A H8A2 109.5
H8A1 C8A H8A2 109.5
C9A C8A H8A3 109.5
H8A1 C8A H8A3 109.5
H8A2 C8A H8A3 109.5
N3A C9A C10A 106.5(4)
N3A C9A C8A 122.4(5)
C10A C9A C8A 131.1(5)
C11A C10A C9A 107.4(5)
C11A C10A H10A 126.3
C9A C10A H10A 126.3
N4A C11A C10A 109.8(4)
N4A C11A C12A 120.8(5)
C10A C11A C12A 129.4(5)
C11A C12A H12A 109.4
C11A C12A H12B 109.5
H12A C12A H12B 109.5
C11A C12A H12C 109.5
H12A C12A H12C 109.5
H12B C12A H12C 109.5
C14A C13A N3A 122.0(4)
C14A C13A N2A 125.0(4)
N3A C13A N2A 112.9(4)
C13A C14A N5A 120.6(4)
C13A C14A S1A 120.3(4)
N5A C14A S1A 119.1(3)
C16A C15A N5A 119.7(5)
C16A C15A C24A 119.7(5)
N5A C15A C24A 120.4(4)
C15A C16A C17A 121.1(5)
C15A C16A H16A 119.4
C17A C16A H16A 119.4
C18A C17A C16A 120.6(5)
C18A C17A H17A 119.7
C16A C17A H17A 119.7
C17A C18A C19A 120.6(5)
C17A C18A H18A 119.7
C19A C18A H18A 119.7
C20A C19A C18A 122.4(5)
C20A C19A C24A 118.3(5)
C18A C19A C24A 119.3(5)
C21A C20A C19A 121.3(5)
C21A C20A H20A 119.3
C19A C20A H20A 119.3
C20A C21A C22A 120.9(6)
C20A C21A H21A 119.5
C22A C21A H21A 119.5
C23A C22A C21A 119.4(5)
C23A C22A H22A 120.3
C21A C22A H22A 120.3
C22A C23A C24A 121.4(5)
C22A C23A H23A 119.3
C24A C23A H23A 119.3
C23A C24A C19A 118.6(5)
C23A C24A C15A 122.8(5)
C19A C24A C15A 118.6(5)
C14B S1B Al3 96.52(17)
N5B Al4 C2BB 114.0(2)
N5B Al4 C1BB 110.8(2)
C2BB Al4 C1BB 119.0(3)
N5B Al4 N4B 92.61(18)
C2BB Al4 N4B 106.7(2)
C1BB Al4 N4B 110.4(2)
N1B Al3 C1B 108.1(2)
N1B Al3 C2B 112.3(2)
C1B Al3 C2B 115.4(3)
N1B Al3 S1B 95.13(13)
C1B Al3 S1B 116.11(18)
C2B Al3 S1B 108.0(2)
C4B N1B N2B 105.2(4)
C4B N1B Al3 134.6(4)
N2B N1B Al3 117.1(3)
C6B N2B N1B 110.4(4)
C6B N2B C13B 127.8(4)
N1B N2B C13B 121.4(4)
C9B N3B N4B 109.5(4)
C9B N3B C13B 129.3(4)
N4B N3B C13B 121.1(4)
C11B N4B N3B 106.5(4)
C11B N4B Al4 133.1(3)
N3B N4B Al4 118.8(3)
C14B N5B C15B 119.7(4)
C14B N5B Al4 118.7(3)
C15B N5B Al4 120.3(3)
Al3 C1B H1B1 109.5
Al3 C1B H1B2 109.5
H1B1 C1B H1B2 109.5
Al3 C1B H1B3 109.4
H1B1 C1B H1B3 109.5
H1B2 C1B H1B3 109.5
Al4 C1BB H1B4 109.5
Al4 C1BB H1B5 109.4
H1B4 C1BB H1B5 109.5
Al4 C1BB H1B6 109.5
H1B4 C1BB H1B6 109.5
H1B5 C1BB H1B6 109.5
Al3 C2B H2B1 109.5
Al3 C2B H2B2 109.5
H2B1 C2B H2B2 109.5
Al3 C2B H2B3 109.5
H2B1 C2B H2B3 109.5
H2B2 C2B H2B3 109.5
C4B C3B H3B1 109.5
C4B C3B H3B2 109.5
H3B1 C3B H3B2 109.5
C4B C3B H3B3 109.5
H3B1 C3B H3B3 109.5
H3B2 C3B H3B3 109.5
Al4 C2BB H2B4 109.5
Al4 C2BB H2B5 109.5
H2B4 C2BB H2B5 109.5
Al4 C2BB H2B6 109.4
H2B4 C2BB H2B6 109.5
H2B5 C2BB H2B6 109.5
N1B C4B C5B 111.0(5)
N1B C4B C3B 121.8(5)
C5B C4B C3B 127.2(5)
C4B C5B C6B 106.5(4)
C4B C5B H5B 126.7
C6B C5B H5B 126.7
N2B C6B C5B 106.9(4)
N2B C6B C7B 123.0(4)
C5B C6B C7B 130.0(5)
C6B C7B H7B1 109.5
C6B C7B H7B2 109.5
H7B1 C7B H7B2 109.5
C6B C7B H7B3 109.5
H7B1 C7B H7B3 109.5
H7B2 C7B H7B3 109.5
C9B C8B H8B1 109.5
C9B C8B H8B2 109.5
H8B1 C8B H8B2 109.5
C9B C8B H8B3 109.5
H8B1 C8B H8B3 109.5
H8B2 C8B H8B3 109.5
N3B C9B C10B 107.7(4)
N3B C9B C8B 122.2(5)
C10B C9B C8B 130.1(5)
C9B C10B C11B 106.2(5)
C9B C10B H10B 126.9
C11B C10B H10B 126.9
N4B C11B C10B 110.0(4)
N4B C11B C12B 121.5(5)
C10B C11B C12B 128.5(5)
C11B C12B H12D 109.5
C11B C12B H12E 109.5
H12D C12B H12E 109.5
C11B C12B H12F 109.4
H12D C12B H12F 109.5
H12E C12B H12F 109.5
C14B C13B N2B 123.7(4)
C14B C13B N3B 123.1(4)
N2B C13B N3B 113.1(4)
C13B C14B N5B 120.2(4)
C13B C14B S1B 121.0(4)
N5B C14B S1B 118.8(3)
C16B C15B N5B 120.1(5)
C16B C15B C24B 119.4(5)
N5B C15B C24B 120.2(5)
C15B C16B C17B 120.4(6)
C15B C16B H16B 119.8
C17B C16B H16B 119.8
C18B C17B C16B 121.0(6)
C18B C17B H17B 119.5
C16B C17B H17B 119.5
C17B C18B C19B 121.0(6)
C17B C18B H18B 119.5
C19B C18B H18B 119.5
C18B C19B C24B 118.9(6)
C18B C19B C20B 122.9(5)
C24B C19B C20B 118.2(6)
C21B C20B C19B 121.6(6)
C21B C20B H20B 119.2
C19B C20B H20B 119.2
C20B C21B C22B 120.2(6)
C20B C21B H21B 119.9
C22B C21B H21B 119.9
C23B C22B C21B 120.0(6)
C23B C22B H22B 120.0
C21B C22B H22B 120.0
C22B C23B C24B 121.5(5)
C22B C23B H23B 119.3
C24B C23B H23B 119.3
C23B C24B C19B 118.5(5)
C23B C24B C15B 122.3(5)
C19B C24B C15B 119.2(5)
C2C C1C H1C1 109.4
C2C C1C H1C2 109.6
H1C1 C1C H1C2 109.5
C2C C1C H1C3 109.4
H1C1 C1C H1C3 109.5
H1C2 C1C H1C3 109.5
C7C C2C C3C 116.3(7)
C7C C2C C1C 121.9(8)
C3C C2C C1C 121.8(7)
C4C C3C C2C 122.4(7)
C4C C3C H3C 118.8
C2C C3C H3C 118.8
C5C C4C C3C 119.4(8)
C5C C4C H4C 120.3
C3C C4C H4C 120.3
C4C C5C C6C 119.4(7)
C4C C5C H5C 120.3
C6C C5C H5C 120.3
C7C C6C C5C 120.6(7)
C7C C6C H6C 119.7
C5C C6C H6C 119.7
C6C C7C C2C 121.8(8)
C6C C7C H7C 119.1
C2C C7C H7C 119.1
C2D C1D H1D1 109.5
C2D C1D H1D2 109.5
H1D1 C1D H1D2 109.5
C2D C1D H1D3 109.5
H1D1 C1D H1D3 109.5
H1D2 C1D H1D3 109.5
C3D C2D C7D 117.0(7)
C3D C2D C1D 120.3(8)
C7D C2D C1D 122.7(8)
C4D C3D C2D 119.6(8)
C4D C3D H3D 120.2
C2D C3D H3D 120.2
C3D C4D C5D 124.0(8)
C3D C4D H4D 118.0
C5D C4D H4D 118.0
C6D C5D C4D 116.2(9)
C6D C5D H5D 121.9
C4D C5D H5D 121.9
C5D C6D C7D 122.3(8)
C5D C6D H6D 118.9
C7D C6D H6D 118.9
C6D C7D C2D 120.9(7)
C6D C7D H7D 119.6
C2D C7D H7D 119.6
C2E C1E H1E1 109.6
C2E C1E H1E2 109.5
H1E1 C1E H1E2 109.5
C2E C1E H1E3 109.3
H1E1 C1E H1E3 109.5
H1E2 C1E H1E3 109.5
C3E C2E C7E 116.6(7)
C3E C2E C1E 121.3(8)
C7E C2E C1E 122.1(8)
C4E C3E C2E 120.2(7)
C4E C3E H3E 119.9
C2E C3E H3E 119.9
C5E C4E C3E 123.0(7)
C5E C4E H4E 118.5
C3E C4E H4E 118.5
C4E C5E C6E 119.4(7)
C4E C5E H5E 120.3
C6E C5E H5E 120.3
C5E C6E C7E 123.5(7)
C5E C6E H6E 118.2
C7E C6E H6E 118.2
C6E C7E C2E 117.1(7)
C6E C7E H7E 121.4
C2E C7E H7E 121.4
C2F C1F H1F1 109.4
C2F C1F H1F2 109.7
H1F1 C1F H1F2 109.5
C2F C1F H1F3 109.3
H1F1 C1F H1F3 109.5
H1F2 C1F H1F3 109.5
C7F C2F C3F 117.1(8)
C7F C2F C1F 123.5(8)
C3F C2F C1F 119.3(8)
C4F C3F C2F 121.9(8)
C4F C3F H3F 119.0
C2F C3F H3F 119.0
C3F C4F C5F 119.4(8)
C3F C4F H4F 120.3
C5F C4F H4F 120.3
C6F C5F C4F 116.9(11)
C6F C5F H5F 121.6
C4F C5F H5F 121.6
C7F C6F C5F 122.2(11)
C7F C6F H6F 118.9
C5F C6F H6F 118.9
C6F C7F C2F 121.9(9)
C6F C7F H7F 119.1
C2F C7F H7F 119.1

loop_
_geom_bond_atom_site_label_1
_geom_bond_atom_site_label_2
_geom_bond_distance
S1A C14A 1.775(5)
S1A Al1 2.295(2)
Al1 N1A 1.956(4)
Al1 C2A 1.956(6)
Al1 C1A 1.969(6)
Al2 N5A 1.896(4)
Al2 C2AA 1.957(6)
Al2 N4A 1.966(4)
Al2 C1AA 1.969(5)
N1A C4A 1.347(6)
N1A N2A 1.385(6)
N2A C6A 1.348(6)
N2A C13A 1.433(6)
N3A C9A 1.370(6)
N3A N4A 1.387(6)
N3A C13A 1.429(6)
N4A C11A 1.345(7)
N5A C14A 1.369(6)
N5A C15A 1.422(6)
C1AA H1A1 0.9600
C1AA H1A2 0.9600
C1AA H1A3 0.9600
C1A H1A4 0.9600
C1A H1A5 0.9600
C1A H1A6 0.9600
C2A H2A1 0.9600
C2A H2A2 0.9600
C2A H2A3 0.9600
C2AA H2A4 0.9600
C2AA H2A5 0.9600
C2AA H2A6 0.9600
C3A C4A 1.499(7)
C3A H3A1 0.9600
C3A H3A2 0.9600
C3A H3A3 0.9600
C4A C5A 1.396(7)
C5A C6A 1.378(7)
C5A H5A 0.9300
C6A C7A 1.485(7)
C7A H7A1 0.9600
C7A H7A2 0.9600
C7A H7A3 0.9600
C8A C9A 1.484(7)
C8A H8A1 0.9600
C8A H8A2 0.9600
C8A H8A3 0.9600
C9A C10A 1.388(7)
C10A C11A 1.385(7)
C10A H10A 0.9300
C11A C12A 1.493(7)
C12A H12A 0.9600
C12A H12B 0.9600
C12A H12C 0.9600
C13A C14A 1.363(7)
C15A C16A 1.379(7)
C15A C24A 1.431(7)
C16A C17A 1.399(7)
C16A H16A 0.9300
C17A C18A 1.363(8)
C17A H17A 0.9300
C18A C19A 1.420(8)
C18A H18A 0.9300
C19A C20A 1.405(8)
C19A C24A 1.426(7)
C20A C21A 1.358(9)
C20A H20A 0.9300
C21A C22A 1.401(8)
C21A H21A 0.9300
C22A C23A 1.364(8)
C22A H22A 0.9300
C23A C24A 1.413(7)
C23A H23A 0.9300
S1B C14B 1.765(5)
S1B Al3 2.297(2)
Al4 N5B 1.885(4)
Al4 C2BB 1.955(6)
Al4 C1BB 1.957(6)
Al4 N4B 1.963(4)
Al3 N1B 1.951(4)
Al3 C1B 1.966(6)
Al3 C2B 1.970(6)
N1B C4B 1.340(6)
N1B N2B 1.397(6)
N2B C6B 1.352(6)
N2B C13B 1.431(6)
N3B C9B 1.364(6)
N3B N4B 1.384(6)
N3B C13B 1.430(6)
N4B C11B 1.343(6)
N5B C14B 1.386(6)
N5B C15B 1.430(6)
C1B H1B1 0.9600
C1B H1B2 0.9600
C1B H1B3 0.9600
C1BB H1B4 0.9600
C1BB H1B5 0.9600
C1BB H1B6 0.9600
C2B H2B1 0.9600
C2B H2B2 0.9600
C2B H2B3 0.9600
C3B C4B 1.507(7)
C3B H3B1 0.9600
C3B H3B2 0.9600
C3B H3B3 0.9600
C2BB H2B4 0.9600
C2BB H2B5 0.9600
C2BB H2B6 0.9600
C4B C5B 1.380(7)
C5B C6B 1.388(7)
C5B H5B 0.9300
C6B C7B 1.483(7)
C7B H7B1 0.9600
C7B H7B2 0.9600
C7B H7B3 0.9600
C8B C9B 1.511(7)
C8B H8B1 0.9600
C8B H8B2 0.9600
C8B H8B3 0.9600
C9B C10B 1.381(8)
C10B C11B 1.398(8)
C10B H10B 0.9300
C11B C12B 1.488(7)
C12B H12D 0.9600
C12B H12E 0.9600
C12B H12F 0.9600
C13B C14B 1.363(7)
C15B C16B 1.379(8)
C15B C24B 1.433(8)
C16B C17B 1.399(9)
C16B H16B 0.9300
C17B C18B 1.360(10)
C17B H17B 0.9300
C18B C19B 1.406(9)
C18B H18B 0.9300
C19B C24B 1.418(7)
C19B C20B 1.419(9)
C20B C21B 1.354(10)
C20B H20B 0.9300
C21B C22B 1.398(9)
C21B H21B 0.9300
C22B C23B 1.364(8)
C22B H22B 0.9300
C23B C24B 1.411(8)
C23B H23B 0.9300
C1C C2C 1.486(10)
C1C H1C1 0.9600
C1C H1C2 0.9600
C1C H1C3 0.9600
C2C C7C 1.389(10)
C2C C3C 1.395(11)
C3C C4C 1.386(11)
C3C H3C 0.9300
C4C C5C 1.373(11)
C4C H4C 0.9300
C5C C6C 1.383(11)
C5C H5C 0.9300
C6C C7C 1.368(10)
C6C H6C 0.9300
C7C H7C 0.9300
C1D C2D 1.424(11)
C1D H1D1 0.9600
C1D H1D2 0.9600
C1D H1D3 0.9600
C2D C3D 1.401(10)
C2D C7D 1.409(10)
C3D C4D 1.315(11)
C3D H3D 0.9300
C4D C5D 1.424(12)
C4D H4D 0.9300
C5D C6D 1.333(11)
C5D H5D 0.9300
C6D C7D 1.370(11)
C6D H6D 0.9300
C7D H7D 0.9300
C1E C2E 1.517(12)
C1E H1E1 0.9600
C1E H1E2 0.9600
C1E H1E3 0.9600
C2E C3E 1.417(11)
C2E C7E 1.439(11)
C3E C4E 1.336(10)
C3E H3E 0.9300
C4E C5E 1.316(10)
C4E H4E 0.9300
C5E C6E 1.332(10)
C5E H5E 0.9300
C6E C7E 1.371(10)
C6E H6E 0.9300
C7E H7E 0.9300
C1F C2F 1.421(11)
C1F H1F1 0.9600
C1F H1F2 0.9600
C1F H1F3 0.9600
C2F C7F 1.369(11)
C2F C3F 1.399(11)
C3F C4F 1.351(12)
C3F H3F 0.9300
C4F C5F 1.444(13)
C4F H4F 0.9300
C5F C6F 1.360(14)
C5F H5F 0.9300
C6F C7F 1.348(13)
C6F H6F 0.9300
C7F H7F 0.9300
